data_7228861
loop_
_publ_author_name
'Frampton, Christopher Stephen'
'Gall, James H.'
'MacNicol, David D.'

_publ_section_title
;
 Total CCl4 guest alignment in a quasiracemic clathrate closely related to
 Dianin&#x2019;s compound
;
_journal_name_full CrystEngComm
_journal_paper_doi 10.1039/C7CE01275F
_journal_year 2017
_chemical_formula_moiety 'C19 H22 O2'
_chemical_formula_sum 'C19 H22 O2'
_chemical_formula_weight 282.36
_chemical_name_common
;
6-Methyl Dianin's compound
;
_chemical_name_systematic
;
p-Hydroxyphenyl-2,2,4,6-tetramethylchroman
;
_space_group_crystal_system monoclinic
_space_group_IT_number 14
_space_group_name_Hall '-P 2yn'
_space_group_name_H-M_alt 'P 1 21/n 1'
_symmetry_space_group_name_Hall '-P 2yn'
_symmetry_space_group_name_H-M 'P 1 21/n 1'
_atom_sites_solution_hydrogens mixed
_audit_creation_method SHELXL-2014/6
_audit_update_record
;
2017-06-26 deposited with the CCDC.
2017-08-07 downloaded from the CCDC.
;
_cell_angle_alpha 90
_cell_angle_beta 111.9730(13)
_cell_angle_gamma 90
_cell_formula_units_Z 4
_cell_length_a 14.14913(16)
_cell_length_b 6.42088(6)
_cell_length_c 18.3566(2)
_cell_measurement_reflns_used 8173
_cell_measurement_temperature 100(1)
_cell_measurement_theta_max 76.3570
_cell_measurement_theta_min 4.9570
_cell_volume 1546.55(3)
_computing_cell_refinement 'CrysAlisPro 1.171.38.43a (Rigaku OD, 2015)'
_computing_data_collection 'CrysAlisPro 1.171.38.43a (Rigaku OD, 2015)'
_computing_data_reduction 'CrysAlisPro 1.171.38.43a (Rigaku OD, 2015)'
_computing_molecular_graphics
;
SHELXTL (Sheldrick, 2001), <i>Mercury CSD 2.0</i> (Macrae <i>et al</i>., 2008)
;
_computing_publication_material
;
SHELXTL (Sheldrick, 2001), <i>Mercury CSD 2.0</i> (Macrae <i>et al</i>., 2008)
;
_computing_structure_refinement 'SHELXL-2014/6 (Sheldrick, 2014)'
_computing_structure_solution 'SHELXD-2014/6 (Sheldrick, 2014)'
_diffrn_ambient_temperature 100(1)
_diffrn_detector_area_resol_mean 5.2921
_diffrn_measured_fraction_theta_full 1.000
_diffrn_measured_fraction_theta_max 0.999
_diffrn_measurement_device_type 'SuperNova, Dualflex, AtlasS2'
_diffrn_measurement_method '\w scans'
_diffrn_radiation_type CuK\a
_diffrn_radiation_wavelength 1.54184
_diffrn_reflns_av_R_equivalents 0.0187
_diffrn_reflns_av_unetI/netI 0.0144
_diffrn_reflns_Laue_measured_fraction_full 1.000
_diffrn_reflns_Laue_measured_fraction_max 0.999
_diffrn_reflns_limit_h_max 17
_diffrn_reflns_limit_h_min -17
_diffrn_reflns_limit_k_max 8
_diffrn_reflns_limit_k_min -8
_diffrn_reflns_limit_l_max 22
_diffrn_reflns_limit_l_min -19
_diffrn_reflns_number 13535
_diffrn_reflns_point_group_measured_fraction_full 1.000
_diffrn_reflns_point_group_measured_fraction_max 0.999
_diffrn_reflns_theta_full 67.679
_diffrn_reflns_theta_max 74.480
_diffrn_reflns_theta_min 3.397
_diffrn_source 'fine-focus sealed X-ray tube'
_diffrn_source_type 'Enhance (Cu) X-ray Source'
_exptl_absorpt_coefficient_mu 0.603
_exptl_absorpt_correction_T_max 0.931
_exptl_absorpt_correction_T_min 0.901
_exptl_absorpt_correction_type gaussian
_exptl_absorpt_process_details
;
CrysAlisPro 1.171.38.43a (Rigaku Oxford Diffraction, 2015)
Numerical absorption correction based on gaussian integration over 
a multifaceted crystal model
Empirical absorption correction using spherical harmonics, 
implemented in SCALE3 ABSPACK scaling algorithm.
;
_exptl_crystal_colour Colourless
_exptl_crystal_density_diffrn 1.213
_exptl_crystal_description Block
_exptl_crystal_F_000 608
_exptl_crystal_size_max 0.255
_exptl_crystal_size_mid 0.225
_exptl_crystal_size_min 0.154
_refine_diff_density_max 0.305
_refine_diff_density_min -0.200
_refine_diff_density_rms 0.040
_refine_ls_extinction_method none
_refine_ls_goodness_of_fit_ref 1.019
_refine_ls_hydrogen_treatment mixed
_refine_ls_matrix_type full
_refine_ls_number_parameters 198
_refine_ls_number_reflns 3154
_refine_ls_number_restraints 0
_refine_ls_restrained_S_all 1.019
_refine_ls_R_factor_all 0.0378
_refine_ls_R_factor_gt 0.0355
_refine_ls_shift/su_max 0.001
_refine_ls_shift/su_mean 0.000
_refine_ls_structure_factor_coef Fsqd
_refine_ls_weighting_details 'w=1/[\s^2^(Fo^2^)+(0.0470P)^2^+0.6000P] where P=(Fo^2^+2Fc^2^)/3'
_refine_ls_weighting_scheme calc
_refine_ls_wR_factor_gt 0.0914
_refine_ls_wR_factor_ref 0.0934
_reflns_Friedel_coverage 0.000
_reflns_number_gt 2924
_reflns_number_total 3154
_reflns_threshold_expression 'I > 2\s(I)'
_cod_data_source_file c7ce01275f2.cif
_cod_data_source_block b17061r
_cod_database_code 7228861
_shelx_space_group_comment
;
The symmetry employed for this shelxl refinement is uniquely defined
by the following loop, which should always be used as a source of
symmetry information in preference to the above space-group names.
They are only intended as comments.
;
_shelx_estimated_absorpt_t_min 0.861
_shelx_estimated_absorpt_t_max 0.913
_shelxl_version_number 2014/6

loop_
_space_group_symop_operation_xyz
'x, y, z'
'-x+1/2, y+1/2, -z+1/2'
'-x, -y, -z'
'x-1/2, -y-1/2, z-1/2'

loop_
_atom_site_label
_atom_site_type_symbol
_atom_site_fract_x
_atom_site_fract_y
_atom_site_fract_z
_atom_site_U_iso_or_equiv
_atom_site_adp_type
_atom_site_occupancy
_atom_site_site_symmetry_order
_atom_site_calc_flag
_atom_site_refinement_flags_posn
_atom_site_refinement_flags_adp
O1 O 0.53718(5) 0.42589(12) 0.82312(4) 0.01700(17) Uani 1 1 d . .
O2 O 0.06122(6) 0.36999(14) 0.44038(5) 0.0261(2) Uani 1 1 d . .
H2 H 0.0652(12) 0.264(3) 0.4093(10) 0.046(5) Uiso 1 1 d . .
C1 C 0.70371(9) 0.20511(19) 0.59573(6) 0.0239(2) Uani 1 1 d . .
H1A H 0.6723 0.0755 0.5696 0.036 Uiso 1 1 calc R U
H1B H 0.7772 0.1843 0.6228 0.036 Uiso 1 1 calc R U
H1C H 0.6915 0.3158 0.5565 0.036 Uiso 1 1 calc R U
C2 C 0.43750(7) 0.52719(17) 0.79928(6) 0.0168(2) Uani 1 1 d . .
C3 C 0.43563(8) 0.70148(16) 0.74240(6) 0.0169(2) Uani 1 1 d . .
H3A H 0.4913 0.8005 0.7697 0.020 Uiso 1 1 calc R U
H3B H 0.3704 0.7778 0.7283 0.020 Uiso 1 1 calc R U
C4 C 0.44734(7) 0.62922(15) 0.66608(6) 0.0144(2) Uani 1 1 d . .
C5 C 0.57726(7) 0.40606(16) 0.63566(6) 0.0159(2) Uani 1 1 d . .
H5 H 0.5518 0.4645 0.5844 0.019 Uiso 1 1 calc R U
C6 C 0.65768(7) 0.26611(16) 0.65463(6) 0.0164(2) Uani 1 1 d . .
C7 C 0.69484(7) 0.18199(16) 0.73034(6) 0.0169(2) Uani 1 1 d . .
H7 H 0.7504 0.0872 0.7451 0.020 Uiso 1 1 calc R U
C8 C 0.65161(7) 0.23523(16) 0.78393(6) 0.0164(2) Uani 1 1 d . .
H8 H 0.6771 0.1756 0.8350 0.020 Uiso 1 1 calc R U
C9 C 0.57070(7) 0.37620(16) 0.76342(6) 0.0147(2) Uani 1 1 d . .
C10 C 0.53171(7) 0.46538(16) 0.68849(6) 0.0144(2) Uani 1 1 d . .
C11 C 0.34524(7) 0.54930(16) 0.60547(5) 0.0144(2) Uani 1 1 d . .
C12 C 0.25796(8) 0.67360(17) 0.58707(6) 0.0171(2) Uani 1 1 d . .
H12 H 0.2631 0.8043 0.6125 0.021 Uiso 1 1 calc R U
C13 C 0.16434(8) 0.61111(18) 0.53276(6) 0.0196(2) Uani 1 1 d . .
H13 H 0.1062 0.6975 0.5222 0.024 Uiso 1 1 calc R U
C14 C 0.15539(8) 0.42227(18) 0.49373(6) 0.0186(2) Uani 1 1 d . .
C15 C 0.24068(8) 0.29642(17) 0.51048(6) 0.0177(2) Uani 1 1 d . .
H15 H 0.2353 0.1666 0.4844 0.021 Uiso 1 1 calc R U
C16 C 0.33442(8) 0.36077(16) 0.56576(6) 0.0163(2) Uani 1 1 d . .
H16 H 0.3923 0.2735 0.5765 0.020 Uiso 1 1 calc R U
C17 C 0.48005(8) 0.82103(17) 0.63038(6) 0.0199(2) Uani 1 1 d . .
H17A H 0.4305 0.9335 0.6230 0.030 Uiso 1 1 calc R U
H17B H 0.4830 0.7834 0.5795 0.030 Uiso 1 1 calc R U
H17C H 0.5474 0.8679 0.6660 0.030 Uiso 1 1 calc R U
C18 C 0.43324(9) 0.6188(2) 0.87445(6) 0.0244(2) Uani 1 1 d . .
H18A H 0.4484 0.5097 0.9146 0.037 Uiso 1 1 calc R U
H18B H 0.3649 0.6747 0.8639 0.037 Uiso 1 1 calc R U
H18C H 0.4836 0.7308 0.8933 0.037 Uiso 1 1 calc R U
C19 C 0.35626(8) 0.35961(18) 0.76617(6) 0.0209(2) Uani 1 1 d . .
H19A H 0.3675 0.2865 0.7232 0.031 Uiso 1 1 calc R U
H19B H 0.2887 0.4245 0.7463 0.031 Uiso 1 1 calc R U
H19C H 0.3604 0.2601 0.8077 0.031 Uiso 1 1 calc R U

loop_
_atom_site_aniso_label
_atom_site_aniso_U_11
_atom_site_aniso_U_22
_atom_site_aniso_U_33
_atom_site_aniso_U_23
_atom_site_aniso_U_13
_atom_site_aniso_U_12
O1 0.0145(3) 0.0228(4) 0.0128(3) 0.0024(3) 0.0041(3) 0.0033(3)
O2 0.0136(4) 0.0385(5) 0.0226(4) -0.0136(4) 0.0025(3) -0.0017(3)
C1 0.0240(5) 0.0288(6) 0.0202(5) 0.0018(4) 0.0099(4) 0.0066(5)
C2 0.0135(5) 0.0215(5) 0.0141(5) 0.0000(4) 0.0037(4) 0.0029(4)
C3 0.0163(5) 0.0167(5) 0.0146(5) -0.0019(4) 0.0022(4) 0.0010(4)
C4 0.0135(5) 0.0143(5) 0.0131(4) 0.0005(4) 0.0023(4) 0.0004(4)
C5 0.0156(5) 0.0172(5) 0.0129(4) 0.0012(4) 0.0030(4) -0.0010(4)
C6 0.0150(5) 0.0170(5) 0.0166(5) -0.0012(4) 0.0050(4) -0.0019(4)
C7 0.0141(5) 0.0156(5) 0.0188(5) 0.0005(4) 0.0038(4) 0.0010(4)
C8 0.0155(5) 0.0167(5) 0.0142(4) 0.0027(4) 0.0024(4) -0.0002(4)
C9 0.0134(4) 0.0162(5) 0.0137(5) -0.0010(4) 0.0041(4) -0.0025(4)
C10 0.0116(4) 0.0145(5) 0.0147(5) 0.0003(4) 0.0020(4) -0.0013(4)
C11 0.0132(5) 0.0168(5) 0.0116(4) 0.0016(4) 0.0030(4) -0.0005(4)
C12 0.0167(5) 0.0195(5) 0.0142(4) -0.0023(4) 0.0048(4) 0.0015(4)
C13 0.0140(5) 0.0274(6) 0.0161(5) -0.0024(4) 0.0042(4) 0.0043(4)
C14 0.0137(5) 0.0278(6) 0.0134(4) -0.0030(4) 0.0041(4) -0.0028(4)
C15 0.0189(5) 0.0180(5) 0.0158(5) -0.0028(4) 0.0060(4) -0.0019(4)
C16 0.0157(5) 0.0162(5) 0.0157(5) 0.0012(4) 0.0045(4) 0.0011(4)
C17 0.0187(5) 0.0163(5) 0.0224(5) 0.0033(4) 0.0051(4) -0.0010(4)
C18 0.0252(6) 0.0314(6) 0.0158(5) -0.0024(4) 0.0068(4) 0.0050(5)
C19 0.0180(5) 0.0264(6) 0.0184(5) 0.0010(4) 0.0068(4) -0.0030(4)

loop_
_atom_type_symbol
_atom_type_description
_atom_type_scat_dispersion_real
_atom_type_scat_dispersion_imag
_atom_type_scat_source
C C 0.0181 0.0091 'International Tables Vol C Tables 4.2.6.8 and 6.1.1.4'
H H 0.0000 0.0000 'International Tables Vol C Tables 4.2.6.8 and 6.1.1.4'
O O 0.0492 0.0322 'International Tables Vol C Tables 4.2.6.8 and 6.1.1.4'

loop_
_geom_angle_atom_site_label_1
_geom_angle_atom_site_label_2
_geom_angle_atom_site_label_3
_geom_angle
C9 O1 C2 116.29(7)
C14 O2 H2 111.3(11)
C6 C1 H1A 109.5
C6 C1 H1B 109.5
H1A C1 H1B 109.5
C6 C1 H1C 109.5
H1A C1 H1C 109.5
H1B C1 H1C 109.5
O1 C2 C18 105.15(8)
O1 C2 C3 107.39(8)
C18 C2 C3 109.94(9)
O1 C2 C19 107.69(8)
C18 C2 C19 110.75(9)
C3 C2 C19 115.33(8)
C2 C3 C4 114.91(8)
C2 C3 H3A 108.5
C4 C3 H3A 108.5
C2 C3 H3B 108.5
C4 C3 H3B 108.5
H3A C3 H3B 107.5
C10 C4 C3 107.53(8)
C10 C4 C11 113.03(8)
C3 C4 C11 111.39(8)
C10 C4 C17 109.59(8)
C3 C4 C17 107.24(8)
C11 C4 C17 107.89(8)
C6 C5 C10 123.21(9)
C6 C5 H5 118.4
C10 C5 H5 118.4
C5 C6 C7 117.89(9)
C5 C6 C1 121.45(9)
C7 C6 C1 120.66(9)
C8 C7 C6 120.69(9)
C8 C7 H7 119.7
C6 C7 H7 119.7
C7 C8 C9 120.35(9)
C7 C8 H8 119.8
C9 C8 H8 119.8
O1 C9 C8 115.16(9)
O1 C9 C10 123.93(9)
C8 C9 C10 120.83(9)
C9 C10 C5 117.03(9)
C9 C10 C4 121.85(9)
C5 C10 C4 121.04(9)
C16 C11 C12 117.05(9)
C16 C11 C4 123.80(9)
C12 C11 C4 119.13(9)
C13 C12 C11 121.82(10)
C13 C12 H12 119.1
C11 C12 H12 119.1
C12 C13 C14 120.10(10)
C12 C13 H13 119.9
C14 C13 H13 119.9
O2 C14 C15 123.30(10)
O2 C14 C13 117.37(10)
C15 C14 C13 119.32(9)
C14 C15 C16 119.94(10)
C14 C15 H15 120.0
C16 C15 H15 120.0
C11 C16 C15 121.75(9)
C11 C16 H16 119.1
C15 C16 H16 119.1
C4 C17 H17A 109.5
C4 C17 H17B 109.5
H17A C17 H17B 109.5
C4 C17 H17C 109.5
H17A C17 H17C 109.5
H17B C17 H17C 109.5
C2 C18 H18A 109.5
C2 C18 H18B 109.5
H18A C18 H18B 109.5
C2 C18 H18C 109.5
H18A C18 H18C 109.5
H18B C18 H18C 109.5
C2 C19 H19A 109.5
C2 C19 H19B 109.5
H19A C19 H19B 109.5
C2 C19 H19C 109.5
H19A C19 H19C 109.5
H19B C19 H19C 109.5

loop_
_geom_bond_atom_site_label_1
_geom_bond_atom_site_label_2
_geom_bond_distance
O1 C9 1.3844(12)
O1 C2 1.4635(11)
O2 C14 1.3677(12)
O2 H2 0.902(19)
C1 C6 1.5078(14)
C1 H1A 0.9800
C1 H1B 0.9800
C1 H1C 0.9800
C2 C18 1.5218(14)
C2 C3 1.5240(14)
C2 C19 1.5250(14)
C3 C4 1.5425(13)
C3 H3A 0.9900
C3 H3B 0.9900
C4 C10 1.5276(13)
C4 C11 1.5445(13)
C4 C17 1.5450(14)
C5 C6 1.3882(14)
C5 C10 1.4031(14)
C5 H5 0.9500
C6 C7 1.3975(14)
C7 C8 1.3816(14)
C7 H7 0.9500
C8 C9 1.3962(14)
C8 H8 0.9500
C9 C10 1.3986(14)
C11 C16 1.3916(14)
C11 C12 1.4014(14)
C12 C13 1.3861(14)
C12 H12 0.9500
C13 C14 1.3898(15)
C13 H13 0.9500
C14 C15 1.3879(15)
C15 C16 1.3973(14)
C15 H15 0.9500
C16 H16 0.9500
C17 H17A 0.9800
C17 H17B 0.9800
C17 H17C 0.9800
C18 H18A 0.9800
C18 H18B 0.9800
C18 H18C 0.9800
C19 H19A 0.9800
C19 H19B 0.9800
C19 H19C 0.9800

loop_
_geom_hbond_atom_site_label_D
_geom_hbond_atom_site_label_H
_geom_hbond_atom_site_label_A
_geom_hbond_distance_DH
_geom_hbond_distance_HA
_geom_hbond_distance_DA
_geom_hbond_angle_DHA
_geom_hbond_site_symmetry_A
O2 H2 O1 0.902(19) 1.919(19) 2.7947(11) 163.4(16) 4_565

loop_
_geom_torsion_atom_site_label_1
_geom_torsion_atom_site_label_2
_geom_torsion_atom_site_label_3
_geom_torsion_atom_site_label_4
_geom_torsion
C9 O1 C2 C18 -164.18(9)
C9 O1 C2 C3 -47.11(11)
C9 O1 C2 C19 77.68(10)
O1 C2 C3 C4 61.95(10)
C18 C2 C3 C4 175.84(8)
C19 C2 C3 C4 -58.10(12)
C2 C3 C4 C10 -43.38(11)
C2 C3 C4 C11 80.98(10)
C2 C3 C4 C17 -161.17(8)
C10 C5 C6 C7 -0.34(15)
C10 C5 C6 C1 179.40(10)
C5 C6 C7 C8 0.80(15)
C1 C6 C7 C8 -178.94(10)
C6 C7 C8 C9 -0.76(15)
C2 O1 C9 C8 -164.43(9)
C2 O1 C9 C10 18.68(14)
C7 C8 C9 O1 -176.76(9)
C7 C8 C9 C10 0.23(15)
O1 C9 C10 C5 176.94(9)
C8 C9 C10 C5 0.22(14)
O1 C9 C10 C4 0.26(15)
C8 C9 C10 C4 -176.46(9)
C6 C5 C10 C9 -0.16(15)
C6 C5 C10 C4 176.55(9)
C3 C4 C10 C9 12.04(13)
C11 C4 C10 C9 -111.33(10)
C17 C4 C10 C9 128.30(10)
C3 C4 C10 C5 -164.51(9)
C11 C4 C10 C5 72.12(12)
C17 C4 C10 C5 -48.25(12)
C10 C4 C11 C16 -9.67(13)
C3 C4 C11 C16 -130.88(10)
C17 C4 C11 C16 111.67(11)
C10 C4 C11 C12 171.98(9)
C3 C4 C11 C12 50.77(12)
C17 C4 C11 C12 -66.68(11)
C16 C11 C12 C13 1.06(15)
C4 C11 C12 C13 179.53(9)
C11 C12 C13 C14 -1.19(16)
C12 C13 C14 O2 -179.48(10)
C12 C13 C14 C15 0.83(16)
O2 C14 C15 C16 179.94(10)
C13 C14 C15 C16 -0.39(16)
C12 C11 C16 C15 -0.61(15)
C4 C11 C16 C15 -179.00(9)
C14 C15 C16 C11 0.30(16)
